data_2020446
loop_
_publ_author_name
'Acosta Quintero, Lina M.'
'Palma, Alirio'
'Cobo, Justo'
'Glidewell, Christopher'

_publ_section_title
;
 Six polycyclic pyrimidoazepine derivatives: syntheses, molecular
 structures and supramolecular assembly
;
_journal_coeditor_code YF3101
_journal_issue 4
_journal_name_full 'Acta Crystallographica Section C'
_journal_page_first 346
_journal_page_last 357
_journal_paper_doi 10.1107/S2053229616004654
_journal_volume 72
_journal_year 2016
_chemical_formula_iupac 'C14 H15 N3 O'
_chemical_formula_moiety 'C14 H15 N3 O'
_chemical_formula_sum 'C14 H15 N3 O'
_chemical_formula_weight 241.29
_chemical_name_systematic 6,11-Dimethyl-3,5,6,11-tetrahydro-4<i>H</i>-benzo[<i>b</i>]pyrimido[5,4-<i>f</i>]azepin-4-one
_space_group_crystal_system monoclinic
_space_group_IT_number 14
_space_group_name_Hall '-P 2ybc'
_space_group_name_H-M_alt 'P 1 21/c 1'
_symmetry_space_group_name_Hall '-P 2ybc'
_symmetry_space_group_name_H-M 'P 1 21/c 1'
_atom_sites_solution_hydrogens mixed
_audit_creation_method SHELXL2014
_cell_angle_alpha 90
_cell_angle_beta 94.047(8)
_cell_angle_gamma 90
_cell_formula_units_Z 4
_cell_length_a 17.0839(16)
_cell_length_b 4.2350(3)
_cell_length_c 16.2258(18)
_cell_measurement_reflns_used 2683
_cell_measurement_temperature 120(2)
_cell_measurement_theta_max 27.495
_cell_measurement_theta_min 2.709
_cell_volume 1171.01(19)
_computing_cell_refinement
;
DIRAX/LSQ (Duisenberg <i>et al.</i>,  2000)
;
_computing_data_collection
;
COLLECT (Hooft, 1999)
;
_computing_data_reduction
;
EVALCCD (Duisenberg <i>et al.</i>,  2003)
;
_computing_molecular_graphics
;
PLATON (Spek, 2009)
;
_computing_publication_material
;
SHELXL2014 (Sheldrick, 2015) and PLATON (Spek, 2009)
;
_computing_structure_refinement
;
SHELXL2014 (Sheldrick, 2015)
;
_computing_structure_solution
;
SHELXS97 (Sheldrick, 2008)
;
_diffrn_ambient_temperature 120(2)
_diffrn_measured_fraction_theta_full 0.996
_diffrn_measured_fraction_theta_max 0.991
_diffrn_measurement_device_type 'Bruker--Nonius KappaCCD'
_diffrn_measurement_method '\f and \w scans'
_diffrn_radiation_monochromator graphite
_diffrn_radiation_type MoK\a
_diffrn_radiation_wavelength 0.71073
_diffrn_reflns_av_R_equivalents 0.1145
_diffrn_reflns_limit_h_max 22
_diffrn_reflns_limit_h_min -21
_diffrn_reflns_limit_k_max 5
_diffrn_reflns_limit_k_min -5
_diffrn_reflns_limit_l_max 20
_diffrn_reflns_limit_l_min -20
_diffrn_reflns_number 17222
_diffrn_reflns_theta_full 25.242
_diffrn_reflns_theta_max 27.495
_diffrn_reflns_theta_min 3.347
_diffrn_standards_decay_% 0
_diffrn_standards_interval_count 0
_diffrn_standards_interval_time 0
_diffrn_standards_number 0
_exptl_absorpt_coefficient_mu 0.089
_exptl_absorpt_correction_T_max 0.986
_exptl_absorpt_correction_T_min 0.851
_exptl_absorpt_correction_type multi-scan
_exptl_absorpt_process_details
;
(SADABS; Sheldrick, 2003)
;
_exptl_crystal_colour colourless
_exptl_crystal_density_diffrn 1.369
_exptl_crystal_description block
_exptl_crystal_F_000 512
_exptl_crystal_size_max 0.250
_exptl_crystal_size_mid 0.180
_exptl_crystal_size_min 0.160
_refine_diff_density_max 0.284
_refine_diff_density_min -0.267
_refine_ls_extinction_method none
_refine_ls_goodness_of_fit_ref 1.048
_refine_ls_hydrogen_treatment mixed
_refine_ls_matrix_type full
_refine_ls_number_parameters 168
_refine_ls_number_reflns 2681
_refine_ls_number_restraints 0
_refine_ls_restrained_S_all 1.048
_refine_ls_R_factor_all 0.1401
_refine_ls_R_factor_gt 0.0611
_refine_ls_shift/su_max 0.000
_refine_ls_shift/su_mean 0.000
_refine_ls_structure_factor_coef Fsqd
_refine_ls_weighting_details 'w=1/[\s^2^(Fo^2^)+(0.0540P)^2^+0.5675P] where P=(Fo^2^+2Fc^2^)/3'
_refine_ls_weighting_scheme calc
_refine_ls_wR_factor_gt 0.1134
_refine_ls_wR_factor_ref 0.1409
_reflns_number_gt 1502
_reflns_number_total 2681
_reflns_threshold_expression 'I > 2\s(I)'
_cod_data_source_file yf3101sup1.cif
_cod_data_source_block I
_cod_depositor_comments 'Adding full bibliography for 2020446--2020451.cif.'
_cod_database_code 2020446
_cod_database_fobs_code 2020446
_shelx_space_group_comment
;
The symmetry employed for this shelxl refinement is uniquely defined
by the following loop, which should always be used as a source of
symmetry information in preference to the above space-group names.
They are only intended as comments.
;
_shelx_estimated_absorpt_t_min 0.978
_shelx_estimated_absorpt_t_max 0.986
_shelxl_version_number 2.014

loop_
_space_group_symop_operation_xyz
'x, y, z'
'-x, y+1/2, -z+1/2'
'-x, -y, -z'
'x, -y-1/2, z-1/2'

loop_
_atom_site_type_symbol
_atom_site_label
_atom_site_fract_x
_atom_site_fract_y
_atom_site_fract_z
_atom_site_U_iso_or_equiv
_atom_site_adp_type
_atom_site_calc_flag
_atom_site_occupancy
N N1 0.08849(12) 0.4412(5) 0.30295(13) 0.0240(5) Uani d 1
C C2 0.02938(15) 0.3079(7) 0.33612(16) 0.0253(6) Uani d 1
H H2 -0.0189 0.2940 0.3036 0.030 Uiso calc 1
N N3 0.03210(12) 0.1899(6) 0.41247(13) 0.0230(5) Uani d 1
H H3 -0.0079(16) 0.095(7) 0.4311(17) 0.028 Uiso d 1
C C4 0.09824(14) 0.2217(6) 0.46586(15) 0.0212(6) Uani d 1
O O4 0.09755(10) 0.1224(5) 0.53850(11) 0.0290(5) Uani d 1
C C4A 0.16404(14) 0.3752(6) 0.43355(14) 0.0181(6) Uani d 1
C C5 0.23085(13) 0.4446(6) 0.49697(15) 0.0198(6) Uani d 1
H H5A 0.2505 0.2411 0.5202 0.024 Uiso calc 1
H H5B 0.2095 0.5653 0.5426 0.024 Uiso calc 1
C C6 0.30038(13) 0.6269(6) 0.46742(14) 0.0182(6) Uani d 1
H H6 0.2801 0.8337 0.4452 0.022 Uiso calc 1
C C6A 0.33746(14) 0.4584(6) 0.39826(15) 0.0189(6) Uani d 1
C C7 0.41255(14) 0.3254(6) 0.40727(16) 0.0220(6) Uani d 1
H H7 0.4407 0.3327 0.4598 0.026 Uiso calc 1
C C8 0.44722(14) 0.1833(6) 0.34197(16) 0.0241(6) Uani d 1
H H8 0.4979 0.0912 0.3501 0.029 Uiso calc 1
C C9 0.40718(15) 0.1773(6) 0.26497(16) 0.0238(6) Uani d 1
H H9 0.4307 0.0844 0.2195 0.029 Uiso calc 1
C C10 0.33256(14) 0.3071(6) 0.25404(15) 0.0214(6) Uani d 1
H H10 0.3055 0.3035 0.2008 0.026 Uiso calc 1
C C10A 0.29676(14) 0.4426(6) 0.32008(15) 0.0185(6) Uani d 1
N N11 0.21940(11) 0.5721(5) 0.30672(12) 0.0186(5) Uani d 1
C C11A 0.15830(14) 0.4585(6) 0.35098(15) 0.0192(6) Uani d 1
C C61 0.35772(14) 0.6979(7) 0.54163(15) 0.0230(6) Uani d 1
H H61A 0.4030 0.8138 0.5232 0.034 Uiso calc 1
H H61B 0.3756 0.4993 0.5676 0.034 Uiso calc 1
H H61C 0.3314 0.8262 0.5817 0.034 Uiso calc 1
C C111 0.19808(15) 0.7032(7) 0.22439(15) 0.0236(6) Uani d 1
H H11A 0.1582 0.8676 0.2287 0.035 Uiso calc 1
H H11B 0.1771 0.5349 0.1878 0.035 Uiso calc 1
H H11C 0.2447 0.7947 0.2018 0.035 Uiso calc 1

loop_
_atom_site_aniso_label
_atom_site_aniso_U_11
_atom_site_aniso_U_22
_atom_site_aniso_U_33
_atom_site_aniso_U_12
_atom_site_aniso_U_13
_atom_site_aniso_U_23
N1 0.0169(11) 0.0323(13) 0.0221(12) -0.0030(10) -0.0028(9) 0.0020(10)
C2 0.0167(13) 0.0376(16) 0.0214(14) -0.0021(12) -0.0007(11) 0.0014(13)
N3 0.0148(11) 0.0351(14) 0.0193(12) -0.0062(10) 0.0018(9) 0.0048(10)
C4 0.0164(13) 0.0259(15) 0.0213(14) -0.0003(11) 0.0013(11) -0.0011(12)
O4 0.0201(9) 0.0470(14) 0.0199(10) -0.0077(9) 0.0023(7) 0.0072(9)
C4A 0.0164(12) 0.0215(14) 0.0166(13) 0.0003(11) 0.0014(10) -0.0006(11)
C5 0.0183(12) 0.0226(13) 0.0186(13) 0.0002(11) 0.0017(10) -0.0024(11)
C6 0.0171(12) 0.0217(14) 0.0155(13) -0.0028(10) -0.0004(10) 0.0021(11)
C6A 0.0193(13) 0.0178(13) 0.0199(13) -0.0044(11) 0.0036(10) 0.0016(11)
C7 0.0196(13) 0.0246(15) 0.0216(14) -0.0044(11) 0.0004(11) 0.0030(12)
C8 0.0160(13) 0.0268(14) 0.0300(15) -0.0004(11) 0.0051(11) 0.0004(13)
C9 0.0248(14) 0.0262(15) 0.0214(14) -0.0014(12) 0.0093(11) -0.0028(12)
C10 0.0240(14) 0.0226(14) 0.0176(13) -0.0058(12) 0.0021(10) 0.0000(11)
C10A 0.0180(12) 0.0178(13) 0.0196(13) -0.0049(11) 0.0015(10) 0.0007(11)
N11 0.0179(11) 0.0234(12) 0.0145(10) -0.0034(9) 0.0006(8) 0.0028(9)
C11A 0.0180(13) 0.0197(14) 0.0201(13) 0.0005(11) 0.0031(10) -0.0028(11)
C61 0.0217(13) 0.0275(15) 0.0194(13) -0.0053(11) -0.0009(10) -0.0028(12)
C111 0.0224(13) 0.0290(15) 0.0191(13) -0.0045(12) 0.0004(11) 0.0074(12)

loop_
_atom_type_symbol
_atom_type_description
_atom_type_scat_dispersion_real
_atom_type_scat_dispersion_imag
_atom_type_scat_source
C C 0.0033 0.0016 'International Tables Vol C Tables 4.2.6.8 and 6.1.1.4'
H H 0.0000 0.0000 'International Tables Vol C Tables 4.2.6.8 and 6.1.1.4'
N N 0.0061 0.0033 'International Tables Vol C Tables 4.2.6.8 and 6.1.1.4'
O O 0.0106 0.0060 'International Tables Vol C Tables 4.2.6.8 and 6.1.1.4'

loop_
_geom_angle_atom_site_label_1
_geom_angle_atom_site_label_2
_geom_angle_atom_site_label_3
_geom_angle
C2 N1 C11A 116.9(2)
N1 C2 N3 124.6(2)
N1 C2 H2 117.7
N3 C2 H2 117.7
C2 N3 C4 121.3(2)
C2 N3 H3 121.5(18)
C4 N3 H3 117.2(18)
O4 C4 N3 119.7(2)
O4 C4 C4A 123.9(2)
N3 C4 C4A 116.4(2)
C11A C4A C4 117.9(2)
C11A C4A C5 127.5(2)
C4 C4A C5 114.5(2)
C4A C5 C6 116.9(2)
C4A C5 H5A 108.1
C6 C5 H5A 108.1
C4A C5 H5B 108.1
C6 C5 H5B 108.1
H5A C5 H5B 107.3
C6A C6 C5 111.9(2)
C6A C6 C61 113.6(2)
C5 C6 C61 108.84(19)
C6A C6 H6 107.4
C5 C6 H6 107.4
C61 C6 H6 107.4
C7 C6A C10A 117.8(2)
C7 C6A C6 122.9(2)
C10A C6A C6 119.2(2)
C8 C7 C6A 122.2(2)
C8 C7 H7 118.9
C6A C7 H7 118.9
C9 C8 C7 119.2(2)
C9 C8 H8 120.4
C7 C8 H8 120.4
C8 C9 C10 120.0(2)
C8 C9 H9 120.0
C10 C9 H9 120.0
C9 C10 C10A 120.9(2)
C9 C10 H10 119.6
C10A C10 H10 119.6
C10 C10A C6A 119.9(2)
C10 C10A N11 119.4(2)
C6A C10A N11 120.7(2)
C11A N11 C10A 120.4(2)
C11A N11 C111 116.90(19)
C10A N11 C111 116.69(19)
N1 C11A C4A 122.2(2)
N1 C11A N11 112.1(2)
C4A C11A N11 125.7(2)
C6 C61 H61A 109.5
C6 C61 H61B 109.5
H61A C61 H61B 109.5
C6 C61 H61C 109.5
H61A C61 H61C 109.5
H61B C61 H61C 109.5
N11 C111 H11A 109.5
N11 C111 H11B 109.5
H11A C111 H11B 109.5
N11 C111 H11C 109.5
H11A C111 H11C 109.5
H11B C111 H11C 109.5

loop_
_geom_bond_atom_site_label_1
_geom_bond_atom_site_label_2
_geom_bond_distance
N1 C2 1.306(3)
N1 C11A 1.380(3)
C2 N3 1.334(3)
C2 H2 0.9500
N3 C4 1.381(3)
N3 H3 0.86(3)
C4 O4 1.252(3)
C4 C4A 1.430(3)
C4A C11A 1.382(3)
C4A C5 1.511(3)
C5 C6 1.522(3)
C5 H5A 0.9900
C5 H5B 0.9900
C6 C6A 1.507(3)
C6 C61 1.528(3)
C6 H6 1.0000
C6A C7 1.399(3)
C6A C10A 1.405(3)
C7 C8 1.387(4)
C7 H7 0.9500
C8 C9 1.382(4)
C8 H8 0.9500
C9 C10 1.388(4)
C9 H9 0.9500
C10 C10A 1.394(3)
C10 H10 0.9500
C10A N11 1.433(3)
N11 C11A 1.394(3)
N11 C111 1.469(3)
C61 H61A 0.9800
C61 H61B 0.9800
C61 H61C 0.9800
C111 H11A 0.9800
C111 H11B 0.9800
C111 H11C 0.9800

loop_
_geom_hbond_atom_site_label_D
_geom_hbond_atom_site_label_H
_geom_hbond_atom_site_label_A
_geom_hbond_site_symmetry_A
_geom_hbond_distance_DH
_geom_hbond_distance_HA
_geom_hbond_distance_DA
_geom_hbond_angle_DHA
_geom_hbond_publ_flag
N3 H3 O4 3_556 0.87(3) 1.88(3) 2.745(3) 175(3) no
C2 H2 N1 2_545 0.95 2.52 3.304(3) 140 no

loop_
_geom_torsion_atom_site_label_1
_geom_torsion_atom_site_label_2
_geom_torsion_atom_site_label_3
_geom_torsion_atom_site_label_4
_geom_torsion
C11A N1 C2 N3 0.2(4)
N1 C2 N3 C4 4.9(4)
C2 N3 C4 O4 176.4(3)
C2 N3 C4 C4A -2.6(4)
O4 C4 C4A C11A 176.7(3)
N3 C4 C4A C11A -4.4(3)
O4 C4 C4A C5 -6.8(4)
N3 C4 C4A C5 172.1(2)
C11A C4A C5 C6 -0.1(4)
C4 C4A C5 C6 -176.1(2)
C4A C5 C6 C6A -58.6(3)
C4A C5 C6 C61 175.1(2)
C5 C6 C6A C7 -111.9(3)
C61 C6 C6A C7 11.8(3)
C5 C6 C6A C10A 70.6(3)
C61 C6 C6A C10A -165.7(2)
C10A C6A C7 C8 0.5(4)
C6 C6A C7 C8 -177.1(2)
C6A C7 C8 C9 1.2(4)
C7 C8 C9 C10 -1.2(4)
C8 C9 C10 C10A -0.4(4)
C9 C10 C10A C6A 2.2(4)
C9 C10 C10A N11 -179.5(2)
C7 C6A C10A C10 -2.2(3)
C6 C6A C10A C10 175.5(2)
C7 C6A C10A N11 179.5(2)
C6 C6A C10A N11 -2.8(3)
C10 C10A N11 C11A 121.3(3)
C6A C10A N11 C11A -60.4(3)
C10 C10A N11 C111 -30.6(3)
C6A C10A N11 C111 147.7(2)
C2 N1 C11A C4A -7.7(4)
C2 N1 C11A N11 173.3(2)
C4 C4A C11A N1 9.7(4)
C5 C4A C11A N1 -166.2(2)
C4 C4A C11A N11 -171.4(2)
C5 C4A C11A N11 12.7(4)
C10A N11 C11A N1 -141.6(2)
C111 N11 C11A N1 10.3(3)
C10A N11 C11A C4A 39.5(4)
C111 N11 C11A C4A -168.7(2)
